data_7048674
loop_
_publ_author_name
'Chang, Chao-Wan'
'Lee, Gene-Hsiang'

_publ_section_title
;
 Facile synthesis of 1,5-disubstituted 1,2,3-triazoles by the
 regiospecific alkylation of a ruthenium triazolato complex.
;
_journal_issue 6
_journal_name_full 'Dalton transactions (Cambridge, England : 2003)'
_journal_page_first 2028
_journal_page_last 2037
_journal_paper_doi 10.1039/c8dt04189j
_journal_volume 48
_journal_year 2019
_chemical_formula_sum 'C12 H8 F5 N3 O2'
_chemical_formula_weight 321.21
_space_group_crystal_system triclinic
_space_group_IT_number 2
_space_group_name_Hall '-P 1'
_space_group_name_H-M_alt 'P -1'
_symmetry_space_group_name_Hall '-P 1'
_symmetry_space_group_name_H-M 'P -1'
_atom_sites_solution_hydrogens geom
_audit_creation_method SHELXL-2014/7
_audit_update_record
;
2018-10-15 deposited with the CCDC.
2019-01-02 downloaded from the CCDC.
;
_cell_angle_alpha 76.5719(11)
_cell_angle_beta 79.4401(11)
_cell_angle_gamma 77.8505(11)
_cell_formula_units_Z 2
_cell_length_a 6.7135(2)
_cell_length_b 7.3510(2)
_cell_length_c 13.5057(4)
_cell_measurement_reflns_used 6686
_cell_measurement_temperature 150(2)
_cell_measurement_theta_max 27.41
_cell_measurement_theta_min 2.89
_cell_volume 627.42(3)
_computing_cell_refinement 'Bruker SAINT'
_computing_data_collection 'Bruker APEX3'
_computing_data_reduction 'Bruker SAINT'
_computing_molecular_graphics 'Bruker SHELXTL'
_computing_publication_material 'Bruker SHELXTL'
_computing_structure_refinement 'SHELXL-2014/7 (Sheldrick, 2014)'
_computing_structure_solution 'SHELXS-97 (Sheldrick 2008)'
_diffrn_ambient_temperature 150(2)
_diffrn_measured_fraction_theta_full 0.993
_diffrn_measured_fraction_theta_max 0.995
_diffrn_measurement_device_type 'Bruker D8 VENTURE'
_diffrn_measurement_method '\f and \w scans'
_diffrn_radiation_type MoK\a
_diffrn_radiation_wavelength 0.71073
_diffrn_reflns_av_R_equivalents 0.0161
_diffrn_reflns_av_unetI/netI 0.0256
_diffrn_reflns_Laue_measured_fraction_full 0.993
_diffrn_reflns_Laue_measured_fraction_max 0.995
_diffrn_reflns_limit_h_max 8
_diffrn_reflns_limit_h_min -8
_diffrn_reflns_limit_k_max 9
_diffrn_reflns_limit_k_min -9
_diffrn_reflns_limit_l_max 17
_diffrn_reflns_limit_l_min -17
_diffrn_reflns_number 5704
_diffrn_reflns_point_group_measured_fraction_full 0.993
_diffrn_reflns_point_group_measured_fraction_max 0.995
_diffrn_reflns_theta_full 25.242
_diffrn_reflns_theta_max 27.498
_diffrn_reflns_theta_min 2.894
_exptl_absorpt_coefficient_mu 0.167
_exptl_absorpt_correction_T_max 0.7456
_exptl_absorpt_correction_T_min 0.6934
_exptl_absorpt_correction_type multi-scan
_exptl_absorpt_process_details 'SADABS (Bruker, 2016)'
_exptl_crystal_colour colourless
_exptl_crystal_density_diffrn 1.700
_exptl_crystal_description needle
_exptl_crystal_F_000 324
_exptl_crystal_size_max 0.355
_exptl_crystal_size_mid 0.157
_exptl_crystal_size_min 0.106
_refine_diff_density_max 0.281
_refine_diff_density_min -0.211
_refine_diff_density_rms 0.039
_refine_ls_extinction_method none
_refine_ls_goodness_of_fit_ref 1.057
_refine_ls_hydrogen_treatment constr
_refine_ls_matrix_type full
_refine_ls_number_parameters 200
_refine_ls_number_reflns 2871
_refine_ls_number_restraints 0
_refine_ls_restrained_S_all 1.057
_refine_ls_R_factor_all 0.0406
_refine_ls_R_factor_gt 0.0347
_refine_ls_shift/su_max 0.001
_refine_ls_shift/su_mean 0.000
_refine_ls_structure_factor_coef Fsqd
_refine_ls_weighting_details 'w=1/[\s^2^(Fo^2^)+(0.0366P)^2^+0.2603P] where P=(Fo^2^+2Fc^2^)/3'
_refine_ls_weighting_scheme calc
_refine_ls_wR_factor_gt 0.0866
_refine_ls_wR_factor_ref 0.0921
_reflns_Friedel_coverage 0.000
_reflns_number_gt 2511
_reflns_number_total 2871
_reflns_threshold_expression 'I > 2\s(I)'
_cod_data_source_file c8dt04189j2.cif
_cod_data_source_block ic19244
_cod_depositor_comments 'Adding full bibliography for 7048674--7048676.cif.'
_cod_database_code 7048674
_shelx_shelxl_version_number 2014/7
_shelx_space_group_comment
; 
The symmetry employed for this shelxl refinement is uniquely defined 
by the following loop, which should always be used as a source of 
symmetry information in preference to the above space-group names. 
They are only intended as comments. 
;
_shelx_estimated_absorpt_t_min 0.943
_shelx_estimated_absorpt_t_max 0.983

loop_
_space_group_symop_operation_xyz
'x, y, z'
'-x, -y, -z'

loop_
_atom_site_label
_atom_site_type_symbol
_atom_site_fract_x
_atom_site_fract_y
_atom_site_fract_z
_atom_site_U_iso_or_equiv
_atom_site_adp_type
_atom_site_occupancy
_atom_site_site_symmetry_order
_atom_site_calc_flag
_atom_site_refinement_flags_posn
_atom_site_refinement_flags_adp
N1 N 0.25106(16) 0.68946(17) 0.58924(9) 0.0264(3) Uani 1 1 d . .
N2 N 0.40834(16) 0.61559(16) 0.64068(9) 0.0244(2) Uani 1 1 d . .
N3 N 0.57848(15) 0.66158(15) 0.57897(8) 0.0198(2) Uani 1 1 d . .
O1 O 0.87031(14) 0.78389(15) 0.39957(8) 0.0306(2) Uani 1 1 d . .
O2 O 0.59494(14) 0.95027(14) 0.32507(7) 0.0267(2) Uani 1 1 d . .
C1 C 0.32207(19) 0.78194(19) 0.49502(10) 0.0242(3) Uani 1 1 d . .
H1 H 0.2402 0.8480 0.4430 0.029 Uiso 1 1 calc R U
C2 C 0.53207(19) 0.76513(17) 0.48656(9) 0.0202(2) Uani 1 1 d . .
C3 C 0.68691(19) 0.83178(18) 0.40044(10) 0.0220(3) Uani 1 1 d . .
C4 C 0.7308(2) 1.0134(2) 0.23113(10) 0.0299(3) Uani 1 1 d . .
H4A H 0.8654 1.0207 0.2487 0.036 Uiso 1 1 calc R U
H4B H 0.6696 1.1417 0.1965 0.036 Uiso 1 1 calc R U
C5 C 0.7616(3) 0.8773(3) 0.16007(12) 0.0387(4) Uani 1 1 d . .
H5A H 0.8142 0.7489 0.1960 0.058 Uiso 1 1 calc R U
H5B H 0.8608 0.9155 0.0997 0.058 Uiso 1 1 calc R U
H5C H 0.6300 0.8786 0.1381 0.058 Uiso 1 1 calc R U
C6 C 0.78136(19) 0.5940(2) 0.61380(10) 0.0249(3) Uani 1 1 d . .
H6A H 0.8735 0.6858 0.5791 0.030 Uiso 1 1 calc R U
H6B H 0.8424 0.4705 0.5940 0.030 Uiso 1 1 calc R U
C7 C 0.76683(18) 0.57103(19) 0.72819(10) 0.0226(3) Uani 1 1 d . .
C8 C 0.7280(2) 0.40479(19) 0.79488(11) 0.0264(3) Uani 1 1 d . .
C9 C 0.7226(2) 0.3808(2) 0.89978(11) 0.0310(3) Uani 1 1 d . .
C10 C 0.7608(2) 0.5241(2) 0.93950(10) 0.0317(3) Uani 1 1 d . .
C11 C 0.8005(2) 0.6914(2) 0.87528(11) 0.0302(3) Uani 1 1 d . .
C12 C 0.80188(19) 0.71345(19) 0.77085(10) 0.0245(3) Uani 1 1 d . .
F1 F 0.69563(14) 0.26160(12) 0.75775(7) 0.0379(2) Uani 1 1 d . .
F2 F 0.68191(16) 0.21869(14) 0.96275(7) 0.0469(3) Uani 1 1 d . .
F3 F 0.75959(15) 0.50038(16) 1.04125(7) 0.0464(3) Uani 1 1 d . .
F4 F 0.83824(16) 0.83038(15) 0.91402(8) 0.0463(3) Uani 1 1 d . .
F5 F 0.83825(13) 0.87810(11) 0.71056(7) 0.0331(2) Uani 1 1 d . .

loop_
_atom_site_aniso_label
_atom_site_aniso_U_11
_atom_site_aniso_U_22
_atom_site_aniso_U_33
_atom_site_aniso_U_23
_atom_site_aniso_U_13
_atom_site_aniso_U_12
N1 0.0166(5) 0.0331(6) 0.0316(6) -0.0098(5) -0.0032(4) -0.0055(4)
N2 0.0166(5) 0.0292(6) 0.0284(6) -0.0075(5) -0.0012(4) -0.0062(4)
N3 0.0139(5) 0.0237(5) 0.0236(5) -0.0085(4) -0.0018(4) -0.0037(4)
O1 0.0184(5) 0.0374(6) 0.0317(5) -0.0028(4) -0.0008(4) -0.0025(4)
O2 0.0212(5) 0.0338(5) 0.0234(5) -0.0042(4) -0.0021(4) -0.0037(4)
C1 0.0189(6) 0.0293(7) 0.0271(6) -0.0098(5) -0.0052(5) -0.0036(5)
C2 0.0189(6) 0.0207(6) 0.0237(6) -0.0098(5) -0.0032(4) -0.0032(4)
C3 0.0209(6) 0.0223(6) 0.0247(6) -0.0088(5) -0.0024(5) -0.0038(5)
C4 0.0273(7) 0.0356(7) 0.0248(6) -0.0014(6) -0.0012(5) -0.0086(6)
C5 0.0384(8) 0.0505(9) 0.0270(7) -0.0100(7) 0.0018(6) -0.0109(7)
C6 0.0149(6) 0.0342(7) 0.0259(6) -0.0074(5) -0.0039(5) -0.0026(5)
C7 0.0143(6) 0.0280(6) 0.0257(6) -0.0065(5) -0.0040(4) -0.0020(5)
C8 0.0217(6) 0.0262(6) 0.0326(7) -0.0090(5) -0.0033(5) -0.0041(5)
C9 0.0270(7) 0.0300(7) 0.0318(7) 0.0004(6) -0.0030(5) -0.0038(6)
C10 0.0252(7) 0.0461(8) 0.0234(6) -0.0083(6) -0.0060(5) -0.0019(6)
C11 0.0254(7) 0.0362(7) 0.0350(7) -0.0163(6) -0.0083(6) -0.0047(6)
C12 0.0180(6) 0.0244(6) 0.0315(7) -0.0057(5) -0.0058(5) -0.0025(5)
F1 0.0439(5) 0.0296(4) 0.0450(5) -0.0139(4) -0.0017(4) -0.0138(4)
F2 0.0556(6) 0.0382(5) 0.0395(5) 0.0079(4) -0.0029(4) -0.0125(4)
F3 0.0443(6) 0.0710(7) 0.0243(4) -0.0100(4) -0.0077(4) -0.0079(5)
F4 0.0541(6) 0.0514(6) 0.0462(5) -0.0266(5) -0.0101(4) -0.0163(5)
F5 0.0333(5) 0.0249(4) 0.0419(5) -0.0039(4) -0.0081(4) -0.0079(3)

loop_
_atom_type_symbol
_atom_type_description
_atom_type_scat_dispersion_real
_atom_type_scat_dispersion_imag
_atom_type_scat_source
C C 0.0033 0.0016 'International Tables Vol C Tables 4.2.6.8 and 6.1.1.4'
H H 0.0000 0.0000 'International Tables Vol C Tables 4.2.6.8 and 6.1.1.4'
N N 0.0061 0.0033 'International Tables Vol C Tables 4.2.6.8 and 6.1.1.4'
O O 0.0106 0.0060 'International Tables Vol C Tables 4.2.6.8 and 6.1.1.4'
F F 0.0171 0.0103 'International Tables Vol C Tables 4.2.6.8 and 6.1.1.4'

loop_
_geom_angle_atom_site_label_1
_geom_angle_atom_site_label_2
_geom_angle_atom_site_label_3
_geom_angle
N2 N1 C1 108.61(10)
N1 N2 N3 107.48(10)
N2 N3 C2 110.75(10)
N2 N3 C6 120.37(10)
C2 N3 C6 128.83(10)
C3 O2 C4 115.80(10)
N1 C1 C2 108.95(12)
N3 C2 C1 104.21(11)
N3 C2 C3 123.92(11)
C1 C2 C3 131.85(12)
O1 C3 O2 125.49(12)
O1 C3 C2 124.17(12)
O2 C3 C2 110.34(11)
O2 C4 C5 110.08(12)
N3 C6 C7 111.79(10)
C8 C7 C12 117.15(12)
C8 C7 C6 121.83(12)
C12 C7 C6 120.96(12)
F1 C8 C9 118.43(13)
F1 C8 C7 119.69(12)
C9 C8 C7 121.88(13)
F2 C9 C10 119.97(13)
F2 C9 C8 120.54(14)
C10 C9 C8 119.49(13)
F3 C10 C9 119.83(14)
F3 C10 C11 120.00(14)
C9 C10 C11 120.17(13)
F4 C11 C10 120.08(13)
F4 C11 C12 120.57(14)
C10 C11 C12 119.35(13)
F5 C12 C11 118.05(12)
F5 C12 C7 119.99(12)
C11 C12 C7 121.96(13)

loop_
_geom_bond_atom_site_label_1
_geom_bond_atom_site_label_2
_geom_bond_distance
N1 N2 1.3209(16)
N1 C1 1.3494(18)
N2 N3 1.3403(14)
N3 C2 1.3549(16)
N3 C6 1.4713(15)
O1 C3 1.2059(16)
O2 C3 1.3297(16)
O2 C4 1.4621(16)
C1 C2 1.3748(17)
C2 C3 1.4766(17)
C4 C5 1.500(2)
C6 C7 1.5017(18)
C7 C8 1.3818(19)
C7 C12 1.3846(18)
C8 F1 1.3372(16)
C8 C9 1.381(2)
C9 F2 1.3411(17)
C9 C10 1.375(2)
C10 F3 1.3432(16)
C10 C11 1.376(2)
C11 F4 1.3371(16)
C11 C12 1.380(2)
C12 F5 1.3347(15)
